data_4316101
loop_
_publ_author_name
'Kristine K. Tanabe'
'Seth M. Cohen'

_publ_section_title
;
 Modular, Active, and Robust Lewis Acid Catalysts Supported on a
 Metal-Organic Framework
;
_journal_name_full 'Inorganic Chemistry'
_journal_page_first 6766
_journal_page_last 6774
_journal_paper_doi 10.1021/ic101125m
_journal_volume 49
_journal_year 2010
_chemical_formula_moiety 'C47 H26 In0.40 N2 O14.50 Zn4'
_chemical_formula_sum 'C47 H26 In0.4 N2 O14.5 Zn4'
_chemical_formula_weight 1158.11
_chemical_name_common UMCM-1-AMInpz
_chemical_name_systematic
; 
 ? 
;
_space_group_IT_number 176
_symmetry_cell_setting hexagonal
_symmetry_space_group_name_Hall '-P 6c'
_symmetry_space_group_name_H-M 'P 63/m'
_atom_sites_solution_hydrogens none
_atom_sites_solution_primary direct
_atom_sites_solution_secondary difmap
_audit_creation_method SHELXL-97
_cell_angle_alpha 90.00
_cell_angle_beta 90.00
_cell_angle_gamma 120.00
_cell_formula_units_Z 6
_cell_length_a 41.3685(12)
_cell_length_b 41.3685(12)
_cell_length_c 17.5097(11)
_cell_measurement_reflns_used 9583
_cell_measurement_temperature 200(2)
_cell_measurement_theta_max 23.83
_cell_measurement_theta_min 2.27
_cell_volume 25950.7(19)
_computing_cell_refinement 'Bruker SAINT'
_computing_data_collection 'Bruker APEX2'
_computing_data_reduction 'Bruker SAINT'
_computing_molecular_graphics 'SHELXTL 5.1 (Sheldrick, 1994)'
_computing_publication_material SHELXL97
_computing_structure_refinement 'SHELXL-97 (Sheldrick, 1997)'
_computing_structure_solution 'SHELXS-97 (Sheldrick, 2008)'
_diffrn_ambient_temperature 200(2)
_diffrn_measured_fraction_theta_full 0.999
_diffrn_measured_fraction_theta_max 0.996
_diffrn_measurement_device_type 'Bruker APEX CCD'
_diffrn_measurement_method '\f and \w scans'
_diffrn_radiation_monochromator graphite
_diffrn_radiation_source 'fine-focus sealed tube'
_diffrn_radiation_type MoK\a
_diffrn_radiation_wavelength 0.71073
_diffrn_reflns_av_R_equivalents 0.1027
_diffrn_reflns_av_sigmaI/netI 0.0717
_diffrn_reflns_limit_h_max 49
_diffrn_reflns_limit_h_min -49
_diffrn_reflns_limit_k_max 49
_diffrn_reflns_limit_k_min -49
_diffrn_reflns_limit_l_max 14
_diffrn_reflns_limit_l_min -21
_diffrn_reflns_number 154763
_diffrn_reflns_theta_full 25.00
_diffrn_reflns_theta_max 25.34
_diffrn_reflns_theta_min 1.71
_diffrn_standards_number 0
_exptl_absorpt_coefficient_mu 0.619
_exptl_absorpt_correction_T_max 0.9407
_exptl_absorpt_correction_T_min 0.7473
_exptl_absorpt_correction_type multi-scan
_exptl_absorpt_process_details SADABS
_exptl_crystal_colour yellow
_exptl_crystal_density_diffrn 0.445
_exptl_crystal_density_method 'not measured'
_exptl_crystal_description needle
_exptl_crystal_F_000 3466
_exptl_crystal_size_max 0.50
_exptl_crystal_size_mid 0.10
_exptl_crystal_size_min 0.10
_platon_squeeze_details
;
;
_refine_diff_density_max 0.451
_refine_diff_density_min -0.276
_refine_diff_density_rms 0.033
_refine_ls_extinction_method none
_refine_ls_goodness_of_fit_ref 0.890
_refine_ls_hydrogen_treatment none
_refine_ls_matrix_type full
_refine_ls_number_parameters 344
_refine_ls_number_reflns 16323
_refine_ls_number_restraints 0
_refine_ls_restrained_S_all 0.890
_refine_ls_R_factor_all 0.0769
_refine_ls_R_factor_gt 0.0368
_refine_ls_shift/su_max 0.002
_refine_ls_shift/su_mean 0.000
_refine_ls_structure_factor_coef Fsqd
_refine_ls_weighting_details 'calc w=1/[\s^2^(Fo^2^)+(0.0362P)^2^] where P=(Fo^2^+2Fc^2^)/3'
_refine_ls_weighting_scheme calc
_refine_ls_wR_factor_gt 0.0744
_refine_ls_wR_factor_ref 0.0801
_reflns_number_gt 10515
_reflns_number_total 16323
_reflns_threshold_expression >2\s(I)
_cod_data_source_file ic101125m_si_002.cif
_cod_data_source_block kkt26squeeze
_cod_depositor_comments
;
The following automatic conversions were performed:

'_symmetry_cell_setting' value 'Hexagonal' changed to 'hexagonal'
according to the built-in table from CIF Core dictionary named
'cif_core.dic' version 2.4.1 from 2010-06-29.

Automatic conversion script
Id: cif_fix_values 1646 2011-03-28 12:23:43Z adriana 
;
_cod_original_formula_sum 'C47 H26 In0.40 N2 O14.50 Zn4'
_cod_database_code 4316101

loop_
_symmetry_equiv_pos_as_xyz
'x, y, z'
'-y, x-y, z'
'-x+y, -x, z'
'-x, -y, z+1/2'
'y, -x+y, z+1/2'
'x-y, x, z+1/2'
'-x, -y, -z'
'y, -x+y, -z'
'x-y, x, -z'
'x, y, -z-1/2'
'-y, x-y, -z-1/2'
'-x+y, -x, -z-1/2'

loop_
_atom_site_label
_atom_site_type_symbol
_atom_site_fract_x
_atom_site_fract_y
_atom_site_fract_z
_atom_site_U_iso_or_equiv
_atom_site_adp_type
_atom_site_occupancy
_atom_site_symmetry_multiplicity
_atom_site_calc_flag
_atom_site_refinement_flags
_atom_site_disorder_assembly
_atom_site_disorder_group
Zn1 Zn 0.029426(5) 0.400946(6) 0.340077(11) 0.03600(6) Uani 1 1 d . . .
Zn2 Zn 0.105005(8) 0.425675(8) 0.2500 0.03644(8) Uani 1 2 d S . .
Zn3 Zn 0.069521(8) 0.477840(8) 0.2500 0.03996(9) Uani 1 2 d S . .
O1 O 0.05839(4) 0.42660(4) 0.2500 0.0320(4) Uani 1 2 d S . .
O2 O 0.12229(5) 0.51284(5) 0.2500 0.0750(7) Uani 1 2 d S . .
O3 O 0.14607(5) 0.47603(6) 0.2500 0.0888(9) Uani 1 2 d S . .
O4 O 0.11065(4) 0.40393(4) 0.34308(8) 0.0606(4) Uani 1 1 d . . .
O5 O 0.05763(4) 0.38699(4) 0.40598(7) 0.0607(4) Uani 1 1 d . . .
O6 O 0.01720(4) 0.43337(4) 0.39863(8) 0.0664(4) Uani 1 1 d . . .
O7 O 0.04780(4) 0.48777(4) 0.33899(9) 0.0675(4) Uani 1 1 d . . .
O8 O 0.35650(4) 0.37250(4) 0.68688(7) 0.0664(4) Uani 1 1 d . . .
C1 C 0.14894(7) 0.50669(9) 0.2500 0.0534(8) Uani 1 2 d S . .
C2 C 0.18743(8) 0.54085(9) 0.2500 0.0705(10) Uani 1 2 d S . .
C3 C 0.19364(11) 0.57458(11) 0.2196(3) 0.086(3) Uani 0.50 1 d P . .
C4 C 0.22970(11) 0.60513(10) 0.2231(4) 0.085(3) Uani 0.50 1 d P . .
C5 C 0.25873(8) 0.60258(8) 0.2500 0.0871(13) Uani 1 2 d S . .
C6 C 0.25255(11) 0.56938(11) 0.2888(4) 0.109(3) Uani 0.50 1 d P . .
C7 C 0.21644(11) 0.53789(11) 0.2886(3) 0.092(2) Uani 0.50 1 d P . .
C8 C 0.29737(8) 0.63577(8) 0.2500 0.0992(15) Uani 1 2 d S . .
C9 C 0.32868(8) 0.63097(8) 0.2500 0.0991(15) Uani 1 2 d S . .
C10 C 0.02730(6) 0.46716(7) 0.39059(13) 0.0570(6) Uani 1 1 d . . .
C11 C 0.01327(6) 0.48449(7) 0.44747(13) 0.0626(6) Uani 1 1 d . . .
C12 C 0.02283(7) 0.52111(7) 0.43961(15) 0.0895(8) Uani 1 1 d . . .
C13 C -0.01002(8) 0.46287(8) 0.50638(16) 0.0892(8) Uani 1 1 d . . .
C14 C 0.09039(6) 0.39278(6) 0.40100(11) 0.0498(5) Uani 1 1 d . . .
C15 C 0.10675(6) 0.38660(7) 0.47180(11) 0.0621(6) Uani 1 1 d . . .
C16 C 0.14519(7) 0.39864(8) 0.47460(13) 0.0884(9) Uani 1 1 d . . .
C17 C 0.15977(8) 0.39458(10) 0.54294(13) 0.1083(11) Uani 1 1 d . . .
C18 C 0.13781(7) 0.37901(8) 0.60744(12) 0.0794(8) Uani 1 1 d . . .
C19 C 0.10001(8) 0.36625(9) 0.60321(13) 0.1018(10) Uani 1 1 d . . .
C20 C 0.08397(7) 0.36953(8) 0.53462(13) 0.0857(8) Uani 1 1 d . . .
C21 C 0.15463(7) 0.37642(8) 0.68032(12) 0.0872(9) Uani 1 1 d . . .
C22 C 0.13774(9) 0.37656(11) 0.7500 0.0850(12) Uani 1 2 d S . .
C23 C 0.18733(7) 0.37394(8) 0.67939(11) 0.0889(9) Uani 1 1 d . . .
C24 C 0.20384(10) 0.37317(12) 0.7500 0.0903(13) Uani 1 2 d S . .
C25 C 0.23853(9) 0.37128(12) 0.7500 0.0819(12) Uani 1 2 d S . .
C26A C 0.2634(5) 0.3853(7) 0.6864(4) 0.094(5) Uani 0.49(2) 1 d P A 2
C27A C 0.2962(4) 0.3854(6) 0.6860(4) 0.071(4) Uani 0.49(2) 1 d P A 2
C26B C 0.2470(3) 0.3553(6) 0.6899(5) 0.096(4) Uani 0.51(2) 1 d P A 1
C27B C 0.2817(3) 0.3565(6) 0.6890(4) 0.072(4) Uani 0.51(2) 1 d P A 1
C28 C 0.30564(8) 0.37086(10) 0.7500 0.0601(9) Uani 1 2 d S . .
C29 C 0.34272(8) 0.37256(8) 0.7500 0.0510(8) Uani 1 2 d S . .
N1 N -0.0205(3) 0.4247(2) 0.5212(5) 0.102(3) Uani 0.25 1 d P . .

loop_
_atom_site_aniso_label
_atom_site_aniso_U_11
_atom_site_aniso_U_22
_atom_site_aniso_U_33
_atom_site_aniso_U_23
_atom_site_aniso_U_13
_atom_site_aniso_U_12
Zn1 0.03071(12) 0.04413(13) 0.03267(11) -0.00369(10) -0.00195(10) 0.01833(11)
Zn2 0.03202(17) 0.04280(19) 0.03779(18) 0.000 0.000 0.02118(15)
Zn3 0.03371(18) 0.04223(19) 0.0488(2) 0.000 0.000 0.02261(16)
O1 0.0288(9) 0.0372(10) 0.0309(9) 0.000 0.000 0.0171(8)
O2 0.0353(12) 0.0459(12) 0.135(2) 0.000 0.000 0.0141(10)
O3 0.0323(12) 0.0366(13) 0.191(3) 0.000 0.000 0.0126(10)
O4 0.0667(10) 0.1079(12) 0.0346(8) 0.0055(8) -0.0012(8) 0.0643(9)
O5 0.0528(9) 0.0944(11) 0.0430(8) 0.0108(8) -0.0042(7) 0.0430(9)
O6 0.0832(11) 0.0648(10) 0.0613(10) -0.0038(9) 0.0172(8) 0.0446(9)
O7 0.0773(11) 0.0679(10) 0.0688(10) -0.0108(9) 0.0172(9) 0.0449(9)
O8 0.0719(10) 0.1228(13) 0.0377(8) 0.0070(9) 0.0068(8) 0.0736(10)
C1 0.0267(17) 0.056(2) 0.068(2) 0.000 0.000 0.0132(16)
C2 0.0340(18) 0.052(2) 0.122(3) 0.000 0.000 0.0188(16)
C3 0.047(2) 0.040(2) 0.171(9) 0.015(3) 0.000(3) 0.022(2)
C4 0.043(2) 0.042(2) 0.168(10) 0.013(3) 0.003(3) 0.020(2)
C5 0.0342(19) 0.0338(19) 0.189(4) 0.000 0.000 0.0137(16)
C6 0.043(3) 0.033(2) 0.247(10) 0.003(3) -0.011(3) 0.016(2)
C7 0.032(2) 0.048(3) 0.191(7) -0.006(3) -0.014(3) 0.016(2)
C8 0.0363(19) 0.0323(19) 0.230(5) 0.000 0.000 0.0182(16)
C9 0.0297(18) 0.044(2) 0.219(5) 0.000 0.000 0.0147(16)
C10 0.0566(15) 0.0746(18) 0.0534(15) -0.0106(14) 0.0055(12) 0.0430(14)
C11 0.0730(16) 0.0756(17) 0.0578(15) -0.0148(14) 0.0004(13) 0.0512(15)
C12 0.105(2) 0.086(2) 0.097(2) -0.0233(17) 0.0204(17) 0.0629(17)
C13 0.106(2) 0.092(2) 0.089(2) -0.0109(17) 0.0301(18) 0.0639(18)
C14 0.0605(15) 0.0708(15) 0.0342(13) -0.0063(11) -0.0094(12) 0.0448(13)
C15 0.0781(17) 0.1080(19) 0.0310(12) -0.0020(12) -0.0026(12) 0.0697(16)
C16 0.0806(18) 0.178(3) 0.0466(15) 0.0009(16) -0.0114(13) 0.0943(19)
C17 0.105(2) 0.241(4) 0.0386(15) 0.0119(19) -0.0006(15) 0.131(2)
C18 0.0795(18) 0.174(3) 0.0311(13) 0.0113(15) 0.0051(12) 0.0982(19)
C19 0.108(2) 0.211(3) 0.0404(15) 0.0180(17) -0.0009(15) 0.120(2)
C20 0.0834(18) 0.152(3) 0.0511(15) 0.0163(16) -0.0002(14) 0.0807(19)
C21 0.0911(19) 0.184(3) 0.0334(13) -0.0125(15) -0.0117(13) 0.104(2)
C22 0.092(3) 0.182(4) 0.0312(18) 0.000 0.000 0.106(3)
C23 0.0959(19) 0.197(3) 0.0333(13) -0.0001(15) -0.0075(13) 0.118(2)
C24 0.090(3) 0.184(4) 0.051(2) 0.000 0.000 0.109(3)
C25 0.089(3) 0.185(4) 0.0238(17) 0.000 0.000 0.108(3)
C26A 0.108(8) 0.206(14) 0.025(3) 0.003(5) 0.002(4) 0.122(10)
C27A 0.080(6) 0.152(13) 0.031(3) 0.022(4) 0.011(3) 0.096(8)
C26B 0.080(6) 0.195(13) 0.055(4) -0.026(6) -0.012(4) 0.100(8)
C27B 0.068(5) 0.137(11) 0.043(3) -0.014(4) -0.005(3) 0.073(6)
C28 0.059(2) 0.105(3) 0.0438(19) 0.000 0.000 0.062(2)
C29 0.062(2) 0.063(2) 0.048(2) 0.000 0.000 0.0458(18)
N1 0.155(8) 0.047(5) 0.113(7) -0.005(5) 0.052(6) 0.056(5)

loop_
_atom_type_symbol
_atom_type_description
_atom_type_scat_dispersion_real
_atom_type_scat_dispersion_imag
_atom_type_scat_source
C C 0.0033 0.0016 'International Tables Vol C Tables 4.2.6.8 and 6.1.1.4'
H H 0.0000 0.0000 'International Tables Vol C Tables 4.2.6.8 and 6.1.1.4'
N N 0.0061 0.0033 'International Tables Vol C Tables 4.2.6.8 and 6.1.1.4'
O O 0.0106 0.0060 'International Tables Vol C Tables 4.2.6.8 and 6.1.1.4'
Zn Zn 0.2839 1.4301 'International Tables Vol C Tables 4.2.6.8 and 6.1.1.4'
In In -0.7276 1.3100 'International Tables Vol C Tables 4.2.6.8 and 6.1.1.4'

loop_
_geom_angle_atom_site_label_1
_geom_angle_atom_site_label_2
_geom_angle_atom_site_label_3
_geom_angle
_geom_angle_site_symmetry_1
_geom_angle_site_symmetry_3
_geom_angle_publ_flag
O8 Zn1 O5 108.09(6) 9_556 . ?
O8 Zn1 O1 111.38(5) 9_556 . ?
O5 Zn1 O1 110.48(6) . . ?
O8 Zn1 O6 108.83(6) 9_556 . ?
O5 Zn1 O6 107.25(6) . . ?
O1 Zn1 O6 110.67(6) . . ?
O8 Zn1 Zn1 75.75(4) 9_556 10_556 ?
O5 Zn1 Zn1 126.87(4) . 10_556 ?
O1 Zn1 Zn1 35.76(4) . 10_556 ?
O6 Zn1 Zn1 121.80(4) . 10_556 ?
O3 Zn2 O4 104.95(5) . 10_556 ?
O3 Zn2 O4 104.95(5) . . ?
O4 Zn2 O4 115.10(8) 10_556 . ?
O3 Zn2 O1 109.05(7) . . ?
O4 Zn2 O1 111.14(4) 10_556 . ?
O4 Zn2 O1 111.14(4) . . ?
O3 Zn2 Zn3 73.75(6) . . ?
O4 Zn2 Zn3 121.60(4) 10_556 . ?
O4 Zn2 Zn3 121.60(4) . . ?
O1 Zn2 Zn3 35.30(4) . . ?
O2 Zn3 O1 112.60(7) . . ?
O2 Zn3 O7 108.15(5) . 10_556 ?
O1 Zn3 O7 110.51(5) . 10_556 ?
O2 Zn3 O7 108.15(5) . . ?
O1 Zn3 O7 110.51(5) . . ?
O7 Zn3 O7 106.68(9) 10_556 . ?
O2 Zn3 Zn2 76.95(6) . . ?
O1 Zn3 Zn2 35.65(4) . . ?
O7 Zn3 Zn2 124.51(5) 10_556 . ?
O7 Zn3 Zn2 124.51(5) . . ?
Zn3 O1 Zn1 110.06(5) . 10_556 ?
Zn3 O1 Zn1 110.06(5) . . ?
Zn1 O1 Zn1 108.48(7) 10_556 . ?
Zn3 O1 Zn2 109.05(7) . . ?
Zn1 O1 Zn2 109.59(5) 10_556 . ?
Zn1 O1 Zn2 109.59(5) . . ?
C1 O2 Zn3 129.17(19) . . ?
C1 O3 Zn2 134.84(19) . . ?
C14 O4 Zn2 129.99(12) . . ?
C14 O5 Zn1 131.28(13) . . ?
C10 O6 Zn1 130.88(14) . . ?
C10 O7 Zn3 131.94(14) . . ?
C29 O8 Zn1 131.58(15) . 8_556 ?
O3 C1 O2 125.3(3) . . ?
O3 C1 C2 119.0(3) . . ?
O2 C1 C2 115.7(3) . . ?
C3 C2 C7 121.5(3) . . ?
C3 C2 C7 99.3(3) 10_556 . ?
C3 C2 C7 99.3(3) . 10_556 ?
C3 C2 C7 121.5(3) 10_556 10_556 ?
C7 C2 C7 56.3(4) . 10_556 ?
C3 C2 C1 121.2(3) . . ?
C3 C2 C1 121.2(3) 10_556 . ?
C7 C2 C1 117.1(3) . . ?
C7 C2 C1 117.1(3) 10_556 . ?
C3 C3 C2 67.5(2) 10_556 . ?
C3 C3 C4 87.5(4) 10_556 . ?
C2 C3 C4 118.0(4) . . ?
C3 C3 C4 54.2(2) 10_556 10_556 ?
C2 C3 C4 99.9(3) . 10_556 ?
C4 C4 C5 69.4(3) 10_556 . ?
C4 C4 C3 92.5(4) 10_556 . ?
C5 C4 C3 122.5(4) . . ?
C4 C4 C3 54.2(2) 10_556 10_556 ?
C5 C4 C3 102.7(4) . 10_556 ?
C4 C5 C6 99.8(3) . 10_556 ?
C4 C5 C6 120.2(3) 10_556 10_556 ?
C4 C5 C6 120.2(3) . . ?
C4 C5 C6 99.8(3) 10_556 . ?
C6 C5 C6 56.4(5) 10_556 . ?
C4 C5 C8 121.0(3) . . ?
C4 C5 C8 121.0(3) 10_556 . ?
C6 C5 C8 118.3(3) 10_556 . ?
C6 C5 C8 118.3(3) . . ?
C6 C6 C7 89.9(3) 10_556 . ?
C6 C6 C5 61.8(2) 10_556 . ?
C7 C6 C5 118.9(4) . . ?
C6 C6 C7 46.1(2) 10_556 10_556 ?
C5 C6 C7 91.2(3) . 10_556 ?
C7 C7 C6 90.1(3) 10_556 . ?
C7 C7 C2 61.9(2) 10_556 . ?
C6 C7 C2 117.9(4) . . ?
C7 C7 C6 46.1(2) 10_556 10_556 ?
C2 C7 C6 90.5(3) . 10_556 ?
C9 C8 C9 119.7(3) 3_565 . ?
C9 C8 C5 119.8(3) 3_565 . ?
C9 C8 C5 120.5(3) . . ?
C8 C9 C8 120.3(3) 2_665 . ?
O7 C10 O6 125.6(2) . . ?
O7 C10 C11 116.7(2) . . ?
O6 C10 C11 117.8(2) . . ?
C12 C11 C13 120.7(2) . . ?
C12 C11 C10 119.7(2) . . ?
C13 C11 C10 119.6(2) . . ?
C11 C12 C13 119.2(2) . 7_566 ?
C11 C13 C12 120.1(2) . 7_566 ?
C11 C13 N1 124.9(4) . . ?
C12 C13 N1 114.9(4) 7_566 . ?
O4 C14 O5 126.04(18) . . ?
O4 C14 C15 117.35(19) . . ?
O5 C14 C15 116.59(19) . . ?
C20 C15 C16 120.70(19) . . ?
C20 C15 C14 119.6(2) . . ?
C16 C15 C14 119.7(2) . . ?
C17 C16 C15 118.0(2) . . ?
C16 C17 C18 122.3(2) . . ?
C19 C18 C17 119.1(2) . . ?
C19 C18 C21 120.1(2) . . ?
C17 C18 C21 120.7(2) . . ?
C18 C19 C20 120.4(2) . . ?
C15 C20 C19 119.4(2) . . ?
C23 C21 C22 120.5(2) . . ?
C23 C21 C18 119.89(19) . . ?
C22 C21 C18 119.58(19) . . ?
C21 C22 C21 120.2(3) 10_557 . ?
C21 C23 C24 118.8(2) . . ?
C23 C24 C23 121.0(3) . 10_557 ?
C23 C24 C25 119.50(13) . . ?
C23 C24 C25 119.50(13) 10_557 . ?
C26B C25 C26B 99.5(13) 10_557 . ?
C26B C25 C26A 45.1(3) 10_557 10_557 ?
C26B C25 C26A 119.0(3) . 10_557 ?
C26B C25 C26A 119.0(3) 10_557 . ?
C26B C25 C26A 45.1(3) . . ?
C26A C25 C26A 102.5(13) 10_557 . ?
C26B C25 C24 120.9(4) 10_557 . ?
C26B C25 C24 120.9(4) . . ?
C26A C25 C24 120.1(4) 10_557 . ?
C26A C25 C24 120.1(4) . . ?
C27A C26A C25 121.6(6) . . ?
C26A C27A C28 118.9(5) . . ?
C25 C26B C27B 119.3(6) . . ?
C28 C27B C26B 120.4(5) . . ?
C27B C28 C27B 102.2(11) . 10_557 ?
C27B C28 C27A 120.6(3) 10_557 . ?
C27B C28 C27A 120.6(3) . 10_557 ?
C27A C28 C27A 104.7(10) . 10_557 ?
C27B C28 C29 121.2(3) . . ?
C27B C28 C29 121.2(3) 10_557 . ?
C27A C28 C29 118.2(4) . . ?
C27A C28 C29 118.2(4) 10_557 . ?
O8 C29 O8 125.3(3) 10_557 . ?
O8 C29 C28 117.31(13) 10_557 . ?
O8 C29 C28 117.31(13) . . ?

loop_
_geom_bond_atom_site_label_1
_geom_bond_atom_site_label_2
_geom_bond_distance
_geom_bond_site_symmetry_2
_geom_bond_publ_flag
Zn1 O8 1.9181(13) 9_556 ?
Zn1 O5 1.9232(13) . ?
Zn1 O1 1.9436(9) . ?
Zn1 O6 1.9454(14) . ?
Zn1 Zn1 3.1544(4) 10_556 ?
Zn2 O3 1.920(2) . ?
Zn2 O4 1.9314(13) 10_556 ?
Zn2 O4 1.9314(13) . ?
Zn2 O1 1.9479(14) . ?
Zn2 Zn3 3.1590(4) . ?
Zn3 O2 1.9237(19) . ?
Zn3 O1 1.9311(15) . ?
Zn3 O7 1.9424(14) 10_556 ?
Zn3 O7 1.9424(14) . ?
O1 Zn1 1.9436(9) 10_556 ?
O2 C1 1.249(3) . ?
O3 C1 1.214(3) . ?
O4 C14 1.248(2) . ?
O5 C14 1.256(2) . ?
O6 C10 1.250(2) . ?
O7 C10 1.241(2) . ?
O8 C29 1.2441(16) . ?
O8 Zn1 1.9181(13) 8_556 ?
C1 C2 1.511(4) . ?
C2 C3 1.392(4) . ?
C2 C3 1.392(4) 10_556 ?
C2 C7 1.435(4) . ?
C2 C7 1.435(4) 10_556 ?
C3 C3 1.064(11) 10_556 ?
C3 C4 1.393(5) . ?
C3 C4 1.716(6) 10_556 ?
C4 C4 0.943(13) 10_556 ?
C4 C5 1.343(5) . ?
C4 C3 1.716(6) 10_556 ?
C5 C4 1.343(5) 10_556 ?
C5 C6 1.436(5) 10_556 ?
C5 C6 1.436(5) . ?
C5 C8 1.499(4) . ?
C6 C6 1.358(12) 10_556 ?
C6 C7 1.408(5) . ?
C6 C7 1.954(7) 10_556 ?
C7 C7 1.353(11) 10_556 ?
C7 C6 1.954(7) 10_556 ?
C8 C9 1.380(4) 3_565 ?
C8 C9 1.405(4) . ?
C9 C8 1.380(4) 2_665 ?
C10 C11 1.503(3) . ?
C11 C12 1.368(3) . ?
C11 C13 1.389(3) . ?
C12 C13 1.402(3) 7_566 ?
C13 C12 1.402(3) 7_566 ?
C13 N1 1.437(7) . ?
C14 C15 1.494(3) . ?
C15 C20 1.390(3) . ?
C15 C16 1.410(3) . ?
C16 C17 1.387(3) . ?
C17 C18 1.390(3) . ?
C18 C19 1.380(3) . ?
C18 C21 1.483(3) . ?
C19 C20 1.411(3) . ?
C21 C23 1.407(3) . ?
C21 C22 1.407(2) . ?
C22 C21 1.407(2) 10_557 ?
C23 C24 1.421(2) . ?
C24 C23 1.421(2) 10_557 ?
C24 C25 1.476(4) . ?
C25 C26B 1.379(10) 10_557 ?
C25 C26B 1.379(10) . ?
C25 C26A 1.428(12) 10_557 ?
C25 C26A 1.428(12) . ?
C26A C27A 1.353(9) . ?
C27A C28 1.416(7) . ?
C26B C27B 1.413(9) . ?
C27B C28 1.372(6) . ?
C28 C27B 1.372(6) 10_557 ?
C28 C27A 1.416(7) 10_557 ?
C28 C29 1.500(4) . ?
C29 O8 1.2441(16) 10_557 ?

loop_
_geom_torsion_atom_site_label_1
_geom_torsion_atom_site_label_2
_geom_torsion_atom_site_label_3
_geom_torsion_atom_site_label_4
_geom_torsion
_geom_torsion_site_symmetry_1
_geom_torsion_site_symmetry_2
_geom_torsion_site_symmetry_3
_geom_torsion_site_symmetry_4
_geom_torsion_publ_flag
O3 Zn2 Zn3 O2 0.0 . . . . ?
O4 Zn2 Zn3 O2 -97.82(5) 10_556 . . . ?
O4 Zn2 Zn3 O2 97.82(5) . . . . ?
O1 Zn2 Zn3 O2 180.0 . . . . ?
O3 Zn2 Zn3 O1 180.0 . . . . ?
O4 Zn2 Zn3 O1 82.18(5) 10_556 . . . ?
O4 Zn2 Zn3 O1 -82.18(5) . . . . ?
O3 Zn2 Zn3 O7 103.23(5) . . . 10_556 ?
O4 Zn2 Zn3 O7 5.40(8) 10_556 . . 10_556 ?
O4 Zn2 Zn3 O7 -158.95(7) . . . 10_556 ?
O1 Zn2 Zn3 O7 -76.77(5) . . . 10_556 ?
O3 Zn2 Zn3 O7 -103.23(5) . . . . ?
O4 Zn2 Zn3 O7 158.95(7) 10_556 . . . ?
O4 Zn2 Zn3 O7 -5.40(8) . . . . ?
O1 Zn2 Zn3 O7 76.77(5) . . . . ?
O2 Zn3 O1 Zn1 -120.25(5) . . . 10_556 ?
O7 Zn3 O1 Zn1 0.82(8) 10_556 . . 10_556 ?
O7 Zn3 O1 Zn1 118.68(6) . . . 10_556 ?
Zn2 Zn3 O1 Zn1 -120.25(5) . . . 10_556 ?
O2 Zn3 O1 Zn1 120.25(5) . . . . ?
O7 Zn3 O1 Zn1 -118.68(6) 10_556 . . . ?
O7 Zn3 O1 Zn1 -0.82(8) . . . . ?
Zn2 Zn3 O1 Zn1 120.25(5) . . . . ?
O2 Zn3 O1 Zn2 0.0 . . . . ?
O7 Zn3 O1 Zn2 121.07(5) 10_556 . . . ?
O7 Zn3 O1 Zn2 -121.07(5) . . . . ?
O8 Zn1 O1 Zn3 125.57(7) 9_556 . . . ?
O5 Zn1 O1 Zn3 -114.28(7) . . . . ?
O6 Zn1 O1 Zn3 4.36(8) . . . . ?
Zn1 Zn1 O1 Zn3 120.46(10) 10_556 . . . ?
O8 Zn1 O1 Zn1 5.11(9) 9_556 . . 10_556 ?
O5 Zn1 O1 Zn1 125.26(7) . . . 10_556 ?
O6 Zn1 O1 Zn1 -116.10(7) . . . 10_556 ?
O8 Zn1 O1 Zn2 -114.51(7) 9_556 . . . ?
O5 Zn1 O1 Zn2 5.64(8) . . . . ?
O6 Zn1 O1 Zn2 124.28(7) . . . . ?
Zn1 Zn1 O1 Zn2 -119.62(10) 10_556 . . . ?
O3 Zn2 O1 Zn3 0.0 . . . . ?
O4 Zn2 O1 Zn3 -115.22(5) 10_556 . . . ?
O4 Zn2 O1 Zn3 115.22(5) . . . . ?
O3 Zn2 O1 Zn1 120.53(5) . . . 10_556 ?
O4 Zn2 O1 Zn1 5.32(8) 10_556 . . 10_556 ?
O4 Zn2 O1 Zn1 -124.25(6) . . . 10_556 ?
Zn3 Zn2 O1 Zn1 120.53(5) . . . 10_556 ?
O3 Zn2 O1 Zn1 -120.53(5) . . . . ?
O4 Zn2 O1 Zn1 124.25(6) 10_556 . . . ?
O4 Zn2 O1 Zn1 -5.32(8) . . . . ?
Zn3 Zn2 O1 Zn1 -120.53(5) . . . . ?
O1 Zn3 O2 C1 0.0 . . . . ?
O7 Zn3 O2 C1 -122.41(5) 10_556 . . . ?
O7 Zn3 O2 C1 122.41(5) . . . . ?
Zn2 Zn3 O2 C1 0.0 . . . . ?
O4 Zn2 O3 C1 119.14(4) 10_556 . . . ?
O4 Zn2 O3 C1 -119.14(4) . . . . ?
O1 Zn2 O3 C1 0.0 . . . . ?
Zn3 Zn2 O3 C1 0.0 . . . . ?
O3 Zn2 O4 C14 114.04(19) . . . . ?
O4 Zn2 O4 C14 -131.14(16) 10_556 . . . ?
O1 Zn2 O4 C14 -3.7(2) . . . . ?
Zn3 Zn2 O4 C14 34.2(2) . . . . ?
O8 Zn1 O5 C14 124.77(18) 9_556 . . . ?
O1 Zn1 O5 C14 2.66(19) . . . . ?
O6 Zn1 O5 C14 -118.04(18) . . . . ?
Zn1 Zn1 O5 C14 39.3(2) 10_556 . . . ?
O8 Zn1 O6 C10 -129.18(19) 9_556 . . . ?
O5 Zn1 O6 C10 114.11(19) . . . . ?
O1 Zn1 O6 C10 -6.5(2) . . . . ?
Zn1 Zn1 O6 C10 -44.6(2) 10_556 . . . ?
O2 Zn3 O7 C10 -128.24(19) . . . . ?
O1 Zn3 O7 C10 -4.6(2) . . . . ?
O7 Zn3 O7 C10 115.62(18) 10_556 . . . ?
Zn2 Zn3 O7 C10 -41.8(2) . . . . ?
Zn2 O3 C1 O2 0.0 . . . . ?
Zn2 O3 C1 C2 180.0 . . . . ?
Zn3 O2 C1 O3 0.0 . . . . ?
Zn3 O2 C1 C2 180.0 . . . . ?
O3 C1 C2 C3 153.5(3) . . . . ?
O2 C1 C2 C3 -26.5(3) . . . . ?
O3 C1 C2 C3 -153.5(3) . . . 10_556 ?
O2 C1 C2 C3 26.5(3) . . . 10_556 ?
O3 C1 C2 C7 -32.0(3) . . . . ?
O2 C1 C2 C7 148.0(3) . . . . ?
O3 C1 C2 C7 32.0(3) . . . 10_556 ?
O2 C1 C2 C7 -148.0(3) . . . 10_556 ?
C7 C2 C3 C3 -69.8(3) . . . 10_556 ?
C7 C2 C3 C3 -125.8(3) 10_556 . . 10_556 ?
C1 C2 C3 C3 104.5(2) . . . 10_556 ?
C3 C2 C3 C4 74.1(5) 10_556 . . . ?
C7 C2 C3 C4 4.3(6) . . . . ?
C7 C2 C3 C4 -51.7(5) 10_556 . . . ?
C1 C2 C3 C4 178.6(4) . . . . ?
C3 C2 C3 C4 44.4(3) 10_556 . . 10_556 ?
C7 C2 C3 C4 -25.4(4) . . . 10_556 ?
C7 C2 C3 C4 -81.4(3) 10_556 . . 10_556 ?
C1 C2 C3 C4 148.9(2) . . . 10_556 ?
C3 C3 C4 C4 0.000(3) 10_556 . . 10_556 ?
C2 C3 C4 C4 -62.8(4) . . . 10_556 ?
C3 C3 C4 C5 67.1(5) 10_556 . . . ?
C2 C3 C4 C5 4.3(8) . . . . ?
C4 C3 C4 C5 67.1(5) 10_556 . . . ?
C2 C3 C4 C3 -62.8(4) . . . 10_556 ?
C4 C3 C4 C3 0.000(3) 10_556 . . 10_556 ?
C3 C4 C5 C4 -79.4(6) . . . 10_556 ?
C3 C4 C5 C4 -43.6(3) 10_556 . . 10_556 ?
C4 C4 C5 C6 125.3(3) 10_556 . . 10_556 ?
C3 C4 C5 C6 45.9(6) . . . 10_556 ?
C3 C4 C5 C6 81.7(4) 10_556 . . 10_556 ?
C4 C4 C5 C6 68.5(3) 10_556 . . . ?
C3 C4 C5 C6 -10.9(7) . . . . ?
C3 C4 C5 C6 24.9(5) 10_556 . . . ?
C4 C4 C5 C8 -103.0(2) 10_556 . . . ?
C3 C4 C5 C8 177.6(4) . . . . ?
C3 C4 C5 C8 -146.6(2) 10_556 . . . ?
C4 C5 C6 C6 81.4(3) . . . 10_556 ?
C4 C5 C6 C6 119.8(3) 10_556 . . 10_556 ?
C8 C5 C6 C6 -106.8(2) . . . 10_556 ?
C4 C5 C6 C7 8.8(7) . . . . ?
C4 C5 C6 C7 47.2(6) 10_556 . . . ?
C6 C5 C6 C7 -72.6(5) 10_556 . . . ?
C8 C5 C6 C7 -179.5(4) . . . . ?
C4 C5 C6 C7 44.4(4) . . . 10_556 ?
C4 C5 C6 C7 82.8(3) 10_556 . . 10_556 ?
C6 C5 C6 C7 -37.0(3) 10_556 . . 10_556 ?
C8 C5 C6 C7 -143.83(19) . . . 10_556 ?
C6 C6 C7 C7 0.000(1) 10_556 . . 10_556 ?
C5 C6 C7 C7 57.2(4) . . . 10_556 ?
C6 C6 C7 C2 -57.8(4) 10_556 . . . ?
C5 C6 C7 C2 -0.6(7) . . . . ?
C7 C6 C7 C2 -57.8(4) 10_556 . . . ?
C5 C6 C7 C6 57.2(4) . . . 10_556 ?
C7 C6 C7 C6 0.000(1) 10_556 . . 10_556 ?
C3 C2 C7 C7 -79.6(3) . . . 10_556 ?
C3 C2 C7 C7 -121.8(3) 10_556 . . 10_556 ?
C1 C2 C7 C7 105.9(2) . . . 10_556 ?
C3 C2 C7 C6 -5.9(6) . . . . ?
C3 C2 C7 C6 -48.1(5) 10_556 . . . ?
C7 C2 C7 C6 73.7(5) 10_556 . . . ?
C1 C2 C7 C6 179.6(4) . . . . ?
C3 C2 C7 C6 -41.9(4) . . . 10_556 ?
C3 C2 C7 C6 -84.1(3) 10_556 . . 10_556 ?
C7 C2 C7 C6 37.7(2) 10_556 . . 10_556 ?
C1 C2 C7 C6 143.6(2) . . . 10_556 ?
C4 C5 C8 C9 24.2(3) . . . 3_565 ?
C4 C5 C8 C9 -24.2(3) 10_556 . . 3_565 ?
C6 C5 C8 C9 147.5(3) 10_556 . . 3_565 ?
C6 C5 C8 C9 -147.5(3) . . . 3_565 ?
C4 C5 C8 C9 -155.8(3) . . . . ?
C4 C5 C8 C9 155.8(3) 10_556 . . . ?
C6 C5 C8 C9 -32.5(3) 10_556 . . . ?
C6 C5 C8 C9 32.5(3) . . . . ?
C9 C8 C9 C8 0.0 3_565 . . 2_665 ?
C5 C8 C9 C8 180.0 . . . 2_665 ?
Zn3 O7 C10 O6 4.3(3) . . . . ?
Zn3 O7 C10 C11 -174.99(13) . . . . ?
Zn1 O6 C10 O7 2.0(3) . . . . ?
Zn1 O6 C10 C11 -178.69(13) . . . . ?
O7 C10 C11 C12 1.1(3) . . . . ?
O6 C10 C11 C12 -178.3(2) . . . . ?
O7 C10 C11 C13 179.6(2) . . . . ?
O6 C10 C11 C13 0.2(3) . . . . ?
C13 C11 C12 C13 2.5(4) . . . 7_566 ?
C10 C11 C12 C13 -179.1(2) . . . 7_566 ?
C12 C11 C13 C12 -2.5(4) . . . 7_566 ?
C10 C11 C13 C12 179.1(2) . . . 7_566 ?
C12 C11 C13 N1 -177.5(5) . . . . ?
C10 C11 C13 N1 4.1(6) . . . . ?
Zn2 O4 C14 O5 14.1(3) . . . . ?
Zn2 O4 C14 C15 -164.27(14) . . . . ?
Zn1 O5 C14 O4 -13.6(3) . . . . ?
Zn1 O5 C14 C15 164.74(14) . . . . ?
O4 C14 C15 C20 -171.4(2) . . . . ?
O5 C14 C15 C20 10.1(3) . . . . ?
O4 C14 C15 C16 9.6(3) . . . . ?
O5 C14 C15 C16 -169.0(2) . . . . ?
C20 C15 C16 C17 -3.1(4) . . . . ?
C14 C15 C16 C17 175.9(2) . . . . ?
C15 C16 C17 C18 0.4(5) . . . . ?
C16 C17 C18 C19 1.7(5) . . . . ?
C16 C17 C18 C21 -177.7(3) . . . . ?
C17 C18 C19 C20 -1.1(5) . . . . ?
C21 C18 C19 C20 178.3(3) . . . . ?
C16 C15 C20 C19 3.7(4) . . . . ?
C14 C15 C20 C19 -175.3(2) . . . . ?
C18 C19 C20 C15 -1.6(4) . . . . ?
C19 C18 C21 C23 153.0(3) . . . . ?
C17 C18 C21 C23 -27.6(4) . . . . ?
C19 C18 C21 C22 -27.1(5) . . . . ?
C17 C18 C21 C22 152.2(3) . . . . ?
C23 C21 C22 C21 3.7(6) . . . 10_557 ?
C18 C21 C22 C21 -176.1(2) . . . 10_557 ?
C22 C21 C23 C24 -2.6(5) . . . . ?
C18 C21 C23 C24 177.2(3) . . . . ?
C21 C23 C24 C23 1.6(6) . . . 10_557 ?
C21 C23 C24 C25 -178.9(3) . . . . ?
C23 C24 C25 C26B -152.6(11) . . . 10_557 ?
C23 C24 C25 C26B 27.0(12) 10_557 . . 10_557 ?
C23 C24 C25 C26B -27.0(12) . . . . ?
C23 C24 C25 C26B 152.6(11) 10_557 . . . ?
C23 C24 C25 C26A 154.6(11) . . . 10_557 ?
C23 C24 C25 C26A -25.8(12) 10_557 . . 10_557 ?
C23 C24 C25 C26A 25.8(12) . . . . ?
C23 C24 C25 C26A -154.6(11) 10_557 . . . ?
C26B C25 C26A C27A -4(2) 10_557 . . . ?
C26B C25 C26A C27A -77.8(9) . . . . ?
C26A C25 C26A C27A 40.9(18) 10_557 . . . ?
C24 C25 C26A C27A 177.2(6) . . . . ?
C25 C26A C27A C28 0.7(12) . . . . ?
C26B C25 C26B C27B -49.8(17) 10_557 . . . ?
C26A C25 C26B C27B -6(2) 10_557 . . . ?
C26A C25 C26B C27B 72.0(8) . . . . ?
C24 C25 C26B C27B 175.3(6) . . . . ?
C25 C26B C27B C28 4.8(11) . . . . ?
C26B C27B C28 C27B 41.8(16) . . . 10_557 ?
C26B C27B C28 C27A -80.1(8) . . . . ?
C26B C27B C28 C27A -1(2) . . . 10_557 ?
C26B C27B C28 C29 -179.6(6) . . . . ?
C26A C27A C28 C27B 75.5(9) . . . . ?
C26A C27A C28 C27B 1(2) . . . 10_557 ?
C26A C27A C28 C27A -43.6(17) . . . 10_557 ?
C26A C27A C28 C29 -177.7(6) . . . . ?
Zn1 O8 C29 O8 1.1(5) 8_556 . . 10_557 ?
Zn1 O8 C29 C28 -176.03(18) 8_556 . . . ?
C27B C28 C29 O8 -154.1(10) . . . 10_557 ?
C27B C28 C29 O8 -23.3(11) 10_557 . . 10_557 ?
C27A C28 C29 O8 155.3(10) . . . 10_557 ?
C27A C28 C29 O8 27.3(11) 10_557 . . 10_557 ?
C27B C28 C29 O8 23.3(11) . . . . ?
C27B C28 C29 O8 154.1(10) 10_557 . . . ?
C27A C28 C29 O8 -27.3(11) . . . . ?
C27A C28 C29 O8 -155.3(10) 10_557 . . . ?

loop_
_platon_squeeze_void_nr
_platon_squeeze_void_average_x
_platon_squeeze_void_average_y
_platon_squeeze_void_average_z
_platon_squeeze_void_volume
_platon_squeeze_void_count_electrons
1 -0.006 -0.004 -0.008 21306.0 6768.6
